data_2219225
loop_
_publ_author_name
'Mehrabi, Hossein'
'Kia, Reza'
'Hassanzadeh, Ali'
'Ghobadi, Samaneh'
'Khavasi, Hamid Reza'

_publ_section_title
;
 (<i>E</i>)-<i>N</i>'-Benzylidene-<i>p</i>-toluenesulfonohydrazide
;
_journal_coeditor_code AT2617
_journal_issue 9
_journal_name_full 'Acta Crystallographica Section E'
_journal_page_first o1845
_journal_paper_doi 10.1107/S1600536808027219
_journal_volume 64
_journal_year 2008
_chemical_formula_moiety 'C14 H14 N2 O2 S'
_chemical_formula_sum 'C14 H14 N2 O2 S'
_chemical_formula_weight 274.33
_chemical_name_systematic
;
(<i>E</i>)-N'-Benzylidene-<i>p</i>-toluenesulfonohydrazide
;
_space_group_IT_number 14
_symmetry_cell_setting monoclinic
_symmetry_space_group_name_Hall '-P 2ybc'
_symmetry_space_group_name_H-M 'P 1 21/c 1'
_atom_sites_solution_hydrogens geom
_atom_sites_solution_primary direct
_atom_sites_solution_secondary difmap
_audit_creation_method SHELXL-97
_cell_angle_alpha 90.00
_cell_angle_beta 91.533(9)
_cell_angle_gamma 90.00
_cell_formula_units_Z 4
_cell_length_a 5.9593(7)
_cell_length_b 9.6592(7)
_cell_length_c 23.712(3)
_cell_measurement_reflns_used 2500
_cell_measurement_temperature 293(2)
_cell_measurement_theta_max 29.24
_cell_measurement_theta_min 2.28
_cell_volume 1364.4(3)
_computing_cell_refinement 'X-Area (Stoe & Cie, 2005)'
_computing_data_collection 'X-Area (Stoe & Cie, 2005)'
_computing_data_reduction 'X-Area (Stoe & Cie, 2005)'
_computing_molecular_graphics 'SHELXTL (Sheldrick, 2008)'
_computing_publication_material
;
SHELXTL (Sheldrick, 2008) and PLATON (Spek,2003)
;
_computing_structure_refinement 'SHELXTL (Sheldrick, 2008)'
_computing_structure_solution 'SHELXTL (Sheldrick, 2008)'
_diffrn_ambient_temperature 293(2)
_diffrn_detector_area_resol_mean 0.15
_diffrn_measured_fraction_theta_full 0.986
_diffrn_measured_fraction_theta_max 0.986
_diffrn_measurement_device_type 'STOE IPDSII'
_diffrn_measurement_method \f
_diffrn_radiation_monochromator graphite
_diffrn_radiation_source 'fine-focus sealed tube'
_diffrn_radiation_type MoK\a
_diffrn_radiation_wavelength 0.71073
_diffrn_reflns_av_R_equivalents 0.0260
_diffrn_reflns_av_sigmaI/netI 0.0193
_diffrn_reflns_limit_h_max 6
_diffrn_reflns_limit_h_min -8
_diffrn_reflns_limit_k_max 13
_diffrn_reflns_limit_k_min -12
_diffrn_reflns_limit_l_max 32
_diffrn_reflns_limit_l_min -32
_diffrn_reflns_number 8939
_diffrn_reflns_theta_full 29.00
_diffrn_reflns_theta_max 29.00
_diffrn_reflns_theta_min 2.28
_diffrn_standards_number 0
_exptl_absorpt_coefficient_mu 0.236
_exptl_absorpt_correction_T_max 0.9929
_exptl_absorpt_correction_T_min 0.8790
_exptl_absorpt_correction_type numerical
_exptl_absorpt_process_details '(X-SHAPE; Stoe & Cie, 2004)'
_exptl_crystal_colour colourless
_exptl_crystal_density_diffrn 1.336
_exptl_crystal_density_method 'not measured'
_exptl_crystal_description plate
_exptl_crystal_F_000 576
_exptl_crystal_size_max 0.50
_exptl_crystal_size_mid 0.40
_exptl_crystal_size_min 0.03
_refine_diff_density_max 0.226
_refine_diff_density_min -0.250
_refine_ls_extinction_method none
_refine_ls_goodness_of_fit_ref 1.098
_refine_ls_hydrogen_treatment mixed
_refine_ls_matrix_type full
_refine_ls_number_parameters 195
_refine_ls_number_reflns 3573
_refine_ls_number_restraints 0
_refine_ls_restrained_S_all 1.098
_refine_ls_R_factor_all 0.0521
_refine_ls_R_factor_gt 0.0413
_refine_ls_shift/su_max 0.000
_refine_ls_shift/su_mean 0.000
_refine_ls_structure_factor_coef Fsqd
_refine_ls_weighting_details 'calc w=1/[\s^2^(Fo^2^)+(0.0507P)^2^+0.2385P] where P=(Fo^2^+2Fc^2^)/3'
_refine_ls_weighting_scheme calc
_refine_ls_wR_factor_gt 0.1033
_refine_ls_wR_factor_ref 0.1102
_reflns_number_gt 3008
_reflns_number_total 3573
_reflns_threshold_expression I>2\s(I)
_cod_data_source_file at2617.cif
_cod_data_source_block I
_cod_original_sg_symbol_H-M 'P 21/c'
_cod_database_code 2219225
_cod_database_fobs_code 2219225

loop_
_symmetry_equiv_pos_as_xyz
'x, y, z'
'-x, y+1/2, -z+1/2'
'-x, -y, -z'
'x, -y-1/2, z-1/2'

loop_
_atom_site_type_symbol
_atom_site_label
_atom_site_fract_x
_atom_site_fract_y
_atom_site_fract_z
_atom_site_U_iso_or_equiv
_atom_site_adp_type
_atom_site_calc_flag
_atom_site_refinement_flags
_atom_site_occupancy
_atom_site_disorder_assembly
_atom_site_disorder_group
S S1 0.24869(6) 0.18884(4) 0.001194(15) 0.04475(12) Uani d . 1 . .
O O1 0.39754(19) 0.13796(12) -0.04087(4) 0.0555(3) Uani d . 1 . .
O O2 0.03368(18) 0.24148(12) -0.01555(5) 0.0572(3) Uani d . 1 . .
N N1 0.2191(2) 0.05429(14) 0.04190(6) 0.0531(3) Uani d . 1 . .
H H1N1 0.328(3) -0.004(2) 0.0425(8) 0.063(5) Uiso d . 1 . .
N N2 0.0856(2) 0.06535(13) 0.08855(6) 0.0500(3) Uani d . 1 . .
C C1 0.6026(2) 0.28675(16) 0.06340(7) 0.0504(3) Uani d . 1 . .
H H1A 0.6706 0.2023 0.0558 0.060 Uiso calc R 1 . .
C C2 0.7124(3) 0.38438(18) 0.09592(7) 0.0565(4) Uani d . 1 . .
H H2A 0.8548 0.3648 0.1108 0.068 Uiso calc R 1 . .
C C3 0.6147(3) 0.51220(17) 0.10705(6) 0.0542(4) Uani d . 1 . .
C C4 0.4028(3) 0.53993(16) 0.08404(7) 0.0551(4) Uani d . 1 . .
H H4A 0.3367 0.6255 0.0905 0.066 Uiso calc R 1 . .
C C5 0.2883(2) 0.44255(15) 0.05169(6) 0.0480(3) Uani d . 1 . .
H H5A 0.1460 0.4619 0.0367 0.058 Uiso calc R 1 . .
C C6 0.3884(2) 0.31589(14) 0.04191(6) 0.0418(3) Uani d . 1 . .
C C7 0.1133(3) -0.03135(15) 0.12464(7) 0.0509(3) Uani d . 1 . .
H H7A 0.2260 -0.0962 0.1192 0.061 Uiso calc R 1 . .
C C8 -0.0264(3) -0.04390(16) 0.17434(6) 0.0516(3) Uani d . 1 . .
C C9 0.0359(3) -0.1379(2) 0.21640(7) 0.0655(4) Uani d . 1 . .
H H9A 0.1678 -0.1885 0.2134 0.079 Uiso calc R 1 . .
C C10 -0.0980(5) -0.1566(3) 0.26284(8) 0.0807(6) Uani d . 1 . .
H H10A -0.0555 -0.2196 0.2908 0.097 Uiso calc R 1 . .
C C11 -0.2921(5) -0.0825(3) 0.26759(9) 0.0884(7) Uani d . 1 . .
H H11A -0.3815 -0.0953 0.2987 0.106 Uiso calc R 1 . .
C C12 -0.3558(4) 0.0115(3) 0.22621(10) 0.0858(6) Uani d . 1 . .
H H12A -0.4876 0.0620 0.2296 0.103 Uiso calc R 1 . .
C C13 -0.2239(3) 0.0303(2) 0.17986(8) 0.0677(5) Uani d . 1 . .
H H13A -0.2679 0.0933 0.1521 0.081 Uiso calc R 1 . .
C C14 0.7396(5) 0.6169(3) 0.14314(10) 0.0776(6) Uani d . 1 . .
H H14A 0.651(10) 0.695(7) 0.147(3) 0.116 Uiso d P 0.63(4) A 1
H H14B 0.855(10) 0.656(7) 0.124(2) 0.116 Uiso d P 0.63(4) A 1
H H14C 0.789(11) 0.581(6) 0.177(2) 0.116 Uiso d P 0.63(4) A 1
H H14D 0.73(2) 0.714(12) 0.128(4) 0.116 Uiso d P 0.37(4) A 2
H H14E 0.920(16) 0.579(9) 0.151(4) 0.116 Uiso d P 0.37(4) A 2
H H14F 0.648(17) 0.625(10) 0.185(4) 0.116 Uiso d P 0.37(4) A 2

loop_
_atom_site_aniso_label
_atom_site_aniso_U_11
_atom_site_aniso_U_22
_atom_site_aniso_U_33
_atom_site_aniso_U_12
_atom_site_aniso_U_13
_atom_site_aniso_U_23
S1 0.04108(18) 0.04409(19) 0.04919(19) 0.00320(13) 0.00301(13) -0.00108(14)
O1 0.0593(6) 0.0565(6) 0.0512(5) 0.0086(5) 0.0097(5) -0.0032(5)
O2 0.0440(6) 0.0602(6) 0.0668(7) 0.0048(5) -0.0070(5) -0.0030(5)
N1 0.0518(7) 0.0427(6) 0.0656(8) 0.0037(5) 0.0150(6) 0.0018(6)
N2 0.0461(6) 0.0451(6) 0.0592(7) -0.0026(5) 0.0096(5) -0.0020(5)
C1 0.0421(7) 0.0527(8) 0.0564(8) 0.0078(6) 0.0017(6) 0.0020(6)
C2 0.0445(7) 0.0672(10) 0.0573(8) -0.0030(7) -0.0046(6) 0.0058(7)
C3 0.0606(9) 0.0558(8) 0.0463(7) -0.0140(7) 0.0025(6) 0.0044(6)
C4 0.0635(9) 0.0421(7) 0.0600(8) 0.0010(6) 0.0065(7) 0.0005(6)
C5 0.0424(7) 0.0448(7) 0.0568(8) 0.0051(5) 0.0011(6) 0.0043(6)
C6 0.0376(6) 0.0437(7) 0.0442(6) 0.0017(5) 0.0049(5) 0.0045(5)
C7 0.0494(8) 0.0433(7) 0.0601(8) -0.0005(6) 0.0041(6) -0.0039(6)
C8 0.0559(8) 0.0472(7) 0.0515(7) -0.0083(6) 0.0007(6) -0.0062(6)
C9 0.0745(11) 0.0648(10) 0.0568(9) -0.0035(9) -0.0053(8) -0.0001(8)
C10 0.1072(17) 0.0847(14) 0.0501(9) -0.0107(12) -0.0013(10) 0.0050(9)
C11 0.1082(18) 0.1013(17) 0.0570(10) -0.0159(14) 0.0253(11) -0.0081(11)
C12 0.0802(14) 0.0963(16) 0.0823(13) 0.0054(12) 0.0281(11) -0.0057(12)
C13 0.0655(11) 0.0687(11) 0.0695(10) 0.0047(8) 0.0135(8) 0.0040(9)
C14 0.0961(17) 0.0716(13) 0.0646(11) -0.0275(12) -0.0085(11) -0.0039(10)

loop_
_atom_type_symbol
_atom_type_description
_atom_type_scat_dispersion_real
_atom_type_scat_dispersion_imag
_atom_type_scat_source
C C 0.0033 0.0016 'International Tables Vol C Tables 4.2.6.8 and 6.1.1.4'
H H 0.0000 0.0000 'International Tables Vol C Tables 4.2.6.8 and 6.1.1.4'
N N 0.0061 0.0033 'International Tables Vol C Tables 4.2.6.8 and 6.1.1.4'
O O 0.0106 0.0060 'International Tables Vol C Tables 4.2.6.8 and 6.1.1.4'
S S 0.1246 0.1234 'International Tables Vol C Tables 4.2.6.8 and 6.1.1.4'

loop_
_geom_angle_atom_site_label_1
_geom_angle_atom_site_label_2
_geom_angle_atom_site_label_3
_geom_angle
O2 S1 O1 119.68(7)
O2 S1 N1 109.79(7)
O1 S1 N1 102.50(7)
O2 S1 C6 108.24(7)
O1 S1 C6 109.13(7)
N1 S1 C6 106.76(7)
N2 N1 S1 119.01(10)
N2 N1 H1N1 119.1(13)
S1 N1 H1N1 116.1(13)
C7 N2 N1 114.41(13)
C2 C1 C6 119.05(14)
C2 C1 H1A 120.5
C6 C1 H1A 120.5
C1 C2 C3 121.33(14)
C1 C2 H2A 119.3
C3 C2 H2A 119.3
C4 C3 C2 118.47(14)
C4 C3 C14 121.57(19)
C2 C3 C14 119.96(19)
C5 C4 C3 121.13(15)
C5 C4 H4A 119.4
C3 C4 H4A 119.4
C4 C5 C6 119.10(14)
C4 C5 H5A 120.4
C6 C5 H5A 120.4
C5 C6 C1 120.88(14)
C5 C6 S1 120.65(11)
C1 C6 S1 118.47(11)
N2 C7 C8 122.31(14)
N2 C7 H7A 118.8
C8 C7 H7A 118.8
C13 C8 C9 118.70(16)
C13 C8 C7 122.31(15)
C9 C8 C7 118.94(16)
C10 C9 C8 120.3(2)
C10 C9 H9A 119.8
C8 C9 H9A 119.8
C11 C10 C9 120.2(2)
C11 C10 H10A 119.9
C9 C10 H10A 119.9
C10 C11 C12 120.1(2)
C10 C11 H11A 119.9
C12 C11 H11A 119.9
C13 C12 C11 120.0(2)
C13 C12 H12A 120.0
C11 C12 H12A 120.0
C12 C13 C8 120.64(19)
C12 C13 H13A 119.7
C8 C13 H13A 119.7
C3 C14 H14A 109(4)
C3 C14 H14B 111(3)
H14A C14 H14B 99(4)
C3 C14 H14C 113(3)
H14A C14 H14C 112(5)
H14B C14 H14C 112(5)
C3 C14 H14D 113(5)
H14A C14 H14D 41(6)
H14B C14 H14D 59(5)
H14C C14 H14D 133(6)
C3 C14 H14E 109(4)
H14A C14 H14E 141(5)
H14B C14 H14E 60(4)
H14C C14 H14E 58(4)
H14D C14 H14E 114(7)
C3 C14 H14F 108(4)
H14A C14 H14F 64(5)
H14B C14 H14F 141(5)
H14C C14 H14F 54(4)
H14D C14 H14F 102(7)
H14E C14 H14F 110(6)

loop_
_geom_bond_atom_site_label_1
_geom_bond_atom_site_label_2
_geom_bond_distance
S1 O2 1.4250(11)
S1 O1 1.4389(11)
S1 N1 1.6313(14)
S1 C6 1.7573(14)
N1 N2 1.3840(18)
N1 H1N1 0.86(2)
N2 C7 1.274(2)
C1 C2 1.373(2)
C1 C6 1.3908(19)
C1 H1A 0.9300
C2 C3 1.393(2)
C2 H2A 0.9300
C3 C4 1.388(2)
C3 C14 1.509(2)
C4 C5 1.382(2)
C4 H4A 0.9300
C5 C6 1.3832(19)
C5 H5A 0.9300
C7 C8 1.466(2)
C7 H7A 0.9300
C8 C13 1.387(3)
C8 C9 1.392(2)
C9 C10 1.389(3)
C9 H9A 0.9300
C10 C11 1.368(4)
C10 H10A 0.9300
C11 C12 1.382(3)
C11 H11A 0.9300
C12 C13 1.380(3)
C12 H12A 0.9300
C13 H13A 0.9300
C14 H14A 0.93(7)
C14 H14B 0.92(6)
C14 H14C 0.92(6)
C14 H14D 1.00(11)
C14 H14E 1.15(10)
C14 H14F 1.15(10)

loop_
_geom_hbond_atom_site_label_D
_geom_hbond_atom_site_label_H
_geom_hbond_atom_site_label_A
_geom_hbond_site_symmetry_A
_geom_hbond_distance_DH
_geom_hbond_distance_HA
_geom_hbond_distance_DA
_geom_hbond_angle_DHA
_geom_hbond_publ_flag
N1 H1N1 O1 3_655 0.863(19) 2.082(19) 2.9446(17) 177.0(18) y
C5 H5A O2 . 0.9300 2.5400 2.9133(18) 104.00 y

loop_
_geom_torsion_atom_site_label_1
_geom_torsion_atom_site_label_2
_geom_torsion_atom_site_label_3
_geom_torsion_atom_site_label_4
_geom_torsion
O2 S1 N1 N2 -52.51(14)
O1 S1 N1 N2 179.27(11)
C6 S1 N1 N2 64.61(13)
S1 N1 N2 C7 -164.31(11)
C6 C1 C2 C3 -0.9(2)
C1 C2 C3 C4 -0.5(2)
C1 C2 C3 C14 179.77(17)
C2 C3 C4 C5 1.2(2)
C14 C3 C4 C5 -179.06(17)
C3 C4 C5 C6 -0.5(2)
C4 C5 C6 C1 -1.0(2)
C4 C5 C6 S1 179.82(11)
C2 C1 C6 C5 1.7(2)
C2 C1 C6 S1 -179.11(12)
O2 S1 C6 C5 -1.28(14)
O1 S1 C6 C5 130.48(12)
N1 S1 C6 C5 -119.42(12)
O2 S1 C6 C1 179.55(11)
O1 S1 C6 C1 -48.69(13)
N1 S1 C6 C1 61.41(13)
N1 N2 C7 C8 -174.66(13)
N2 C7 C8 C13 13.1(2)
N2 C7 C8 C9 -169.75(15)
C13 C8 C9 C10 0.0(3)
C7 C8 C9 C10 -177.21(16)
C8 C9 C10 C11 -0.1(3)
C9 C10 C11 C12 -0.1(4)
C10 C11 C12 C13 0.3(4)
C11 C12 C13 C8 -0.3(3)
C9 C8 C13 C12 0.1(3)
C7 C8 C13 C12 177.28(18)
